data_4515120
loop_
_publ_author_name
'Wu, Bowei'
'Wong, Y. T. Angel'
'Lucier, Bryan E. G.'
'Boyle, Paul D.'
'Huang, Yining'

_publ_section_title
;
 Exploring Host-Guest Interactions in the
 \a-Zn<sub>3</sub>(HCOO)<sub>6</sub> Metal-Organic Framework.
;
_journal_issue 2
_journal_name_full 'ACS omega'
_journal_page_first 4000
_journal_page_last 4011
_journal_paper_doi 10.1021/acsomega.8b03623
_journal_volume 4
_journal_year 2019
_chemical_formula_sum 'C6.25 H6 O12.5 Zn3'
_chemical_formula_weight 477.22
_space_group_crystal_system monoclinic
_space_group_IT_number 14
_space_group_name_Hall '-P 2yn'
_space_group_name_H-M_alt 'P 1 21/n 1'
_symmetry_space_group_name_Hall '-P 2yn'
_symmetry_space_group_name_H-M 'P 1 21/n 1'
_atom_sites_solution_hydrogens difmap
_atom_sites_solution_primary isomor
_atom_sites_solution_secondary difmap
_audit_creation_method SHELXL-2014/7
_cell_angle_alpha 90
_cell_angle_beta 91.297(5)
_cell_angle_gamma 90
_cell_formula_units_Z 4
_cell_length_a 11.3261(15)
_cell_length_b 9.8210(14)
_cell_length_c 14.4412(19)
_cell_measurement_reflns_used 9044
_cell_measurement_temperature 120
_cell_measurement_theta_max 67.59
_cell_measurement_theta_min 3.06
_cell_volume 1605.9(4)
_computing_cell_refinement SAINT
_computing_data_collection Apex2
_computing_data_reduction SAINT
_computing_molecular_graphics NRCVAX
_computing_publication_material cif2tables.py
_computing_structure_refinement SHELXL-2014
_diffrn_ambient_temperature 120
_diffrn_detector 'CCD plate'
_diffrn_detector_type 'Bruker Apex2'
_diffrn_measured_fraction_theta_full 0.973
_diffrn_measured_fraction_theta_max 0.973
_diffrn_measurement_device '\k-geometry diffractometer'
_diffrn_measurement_device_type 'Bruker-Nonius KappaCCD Apex2'
_diffrn_measurement_method 'phi and omega scans'
_diffrn_radiation_type CuK\a
_diffrn_radiation_wavelength 1.54178
_diffrn_reflns_av_unetI/netI 0.0179
_diffrn_reflns_Laue_measured_fraction_full 0.973
_diffrn_reflns_Laue_measured_fraction_max 0.973
_diffrn_reflns_limit_h_max 13
_diffrn_reflns_limit_h_min -13
_diffrn_reflns_limit_k_max 11
_diffrn_reflns_limit_k_min 0
_diffrn_reflns_limit_l_max 17
_diffrn_reflns_limit_l_min 0
_diffrn_reflns_number 5024
_diffrn_reflns_point_group_measured_fraction_full 0.973
_diffrn_reflns_point_group_measured_fraction_max 0.973
_diffrn_reflns_theta_full 67.585
_diffrn_reflns_theta_max 67.585
_diffrn_reflns_theta_min 5.964
_diffrn_source 'sealed tube'
_exptl_absorpt_coefficient_mu 5.787
_exptl_absorpt_correction_T_max 0.466764
_exptl_absorpt_correction_T_min 0.190615
_exptl_absorpt_correction_type multi-scan
_exptl_absorpt_process_details SADABS
_exptl_crystal_colour colourless
_exptl_crystal_density_diffrn 1.974
_exptl_crystal_description prism
_exptl_crystal_F_000 934
_exptl_crystal_size_max 0.657
_exptl_crystal_size_mid 0.617
_exptl_crystal_size_min 0.177
_refine_diff_density_max 0.559
_refine_diff_density_min -0.724
_refine_diff_density_rms 0.107
_refine_ls_extinction_method none
_refine_ls_goodness_of_fit_ref 1.224
_refine_ls_hydrogen_treatment refall
_refine_ls_matrix_type full
_refine_ls_number_parameters 245
_refine_ls_number_reflns 5024
_refine_ls_number_restraints 12
_refine_ls_restrained_S_all 1.223
_refine_ls_R_factor_all 0.0306
_refine_ls_R_factor_gt 0.0303
_refine_ls_shift/su_max 0.000
_refine_ls_shift/su_mean 0.000
_refine_ls_structure_factor_coef Fsqd
_refine_ls_weighting_details 'w=1/[\s^2^(Fo^2^)+(0.0507P)^2^+2.3833P] where P=(Fo^2^+2Fc^2^)/3'
_refine_ls_weighting_scheme calc
_refine_ls_wR_factor_gt 0.0986
_refine_ls_wR_factor_ref 0.0992
_reflns_Friedel_coverage 0.000
_reflns_number_gt 4992
_reflns_number_total 5024
_reflns_threshold_expression 'I > 2\s(I)'
_cod_data_source_file ao8b03623_si_002.cif
_cod_data_source_block n17100
_cod_original_formula_sum 'C6.25 H6 O12.50 Zn3'
_cod_database_code 4515120
_shelx_shelxl_version_number 2014/7
_shelx_space_group_comment
;
The symmetry employed for this shelxl refinement is uniquely defined
by the following loop, which should always be used as a source of
symmetry information in preference to the above space-group names.
They are only intended as comments.
;
_shelx_estimated_absorpt_t_min 0.115
_shelx_estimated_absorpt_t_max 0.427

loop_
_space_group_symop_operation_xyz
'x, y, z'
'-x+1/2, y+1/2, -z+1/2'
'-x, -y, -z'
'x-1/2, -y-1/2, z-1/2'

loop_
_atom_site_label
_atom_site_type_symbol
_atom_site_fract_x
_atom_site_fract_y
_atom_site_fract_z
_atom_site_U_iso_or_equiv
_atom_site_adp_type
_atom_site_occupancy
_atom_site_site_symmetry_order
_atom_site_calc_flag
_atom_site_refinement_flags_posn
_atom_site_refinement_flags_adp
_atom_site_refinement_flags_occupancy
Zn1 Zn 0.24331(4) 0.07756(5) 0.36832(3) 0.00978(16) Uani 1 1 d . . .
Zn2 Zn 0.24050(4) 0.39126(5) 0.31300(3) 0.01070(16) Uani 1 1 d . . .
Zn3 Zn 0.5000 0.0000 0.5000 0.01207(19) Uani 1 2 d S . P
Zn4 Zn 0.0000 0.0000 0.5000 0.01229(19) Uani 1 2 d S . P
O1 O 0.3157(2) -0.0274(3) 0.47692(18) 0.0137(6) Uani 1 1 d . . .
C1 C 0.2572(4) -0.1057(4) 0.5306(3) 0.0139(8) Uani 1 1 d . . .
H1 H 0.300(4) -0.158(4) 0.569(3) 0.004(9) Uiso 1 1 d . . .
O2 O 0.1496(2) -0.1141(3) 0.5339(2) 0.0171(6) Uani 1 1 d . . .
O3 O 0.1025(2) 0.1551(3) 0.43955(18) 0.0124(5) Uani 1 1 d . . .
C2 C 0.0706(4) 0.2786(4) 0.4488(3) 0.0157(8) Uani 1 1 d . . .
H2 H 0.003(4) 0.292(5) 0.491(3) 0.006(10) Uiso 1 1 d . . .
O4 O 0.1118(2) 0.3792(3) 0.40880(19) 0.0163(6) Uani 1 1 d . . .
O5 O 0.1919(2) 0.1994(3) 0.25419(18) 0.0120(5) Uani 1 1 d . . .
C3 C 0.1699(3) 0.1720(4) 0.1697(3) 0.0133(8) Uani 1 1 d . . .
H3 H 0.138(4) 0.249(4) 0.136(3) 0.008(11) Uiso 1 1 d . . .
O6 O 0.1833(2) 0.0606(3) 0.13111(19) 0.0155(6) Uani 1 1 d . . .
O7 O 0.3472(2) 0.2554(3) 0.39048(19) 0.0123(6) Uani 1 1 d . . .
C4 C 0.4222(4) 0.2883(4) 0.4533(3) 0.0165(8) Uani 1 1 d . . .
H4 H 0.438(5) 0.392(7) 0.460(4) 0.045(17) Uiso 1 1 d . . .
O8 O 0.4814(2) 0.2092(3) 0.5024(2) 0.0189(6) Uani 1 1 d . . .
O9 O 0.1494(2) -0.0832(3) 0.30488(18) 0.0125(5) Uani 1 1 d . . .
C5 C 0.0458(4) -0.1294(4) 0.3133(3) 0.0157(8) Uani 1 1 d . . .
H5 H 0.017(4) -0.189(5) 0.269(3) 0.008(10) Uiso 1 1 d . . .
O10 O -0.0234(2) -0.1044(3) 0.3761(2) 0.0189(6) Uani 1 1 d . . .
O11 O 0.3700(2) -0.0069(3) 0.28039(18) 0.0122(6) Uani 1 1 d . . .
C6 C 0.4814(3) -0.0149(4) 0.2878(3) 0.0136(8) Uani 1 1 d . . .
H6 H 0.525(5) -0.040(6) 0.234(4) 0.031(14) Uiso 1 1 d . . .
O12 O 0.5411(2) 0.0035(3) 0.3596(2) 0.0192(6) Uani 1 1 d . . .
C1X C -0.255(3) -0.251(5) 0.300(2) 0.137(18) Uani 0.25 1 d D U P
O1X O -0.260(2) -0.298(4) 0.3736(19) 0.124(12) Uani 0.25 1 d D U P
O2X O -0.245(2) -0.173(3) 0.2402(17) 0.109(10) Uani 0.25 1 d D U P

loop_
_atom_site_aniso_label
_atom_site_aniso_U_11
_atom_site_aniso_U_22
_atom_site_aniso_U_33
_atom_site_aniso_U_23
_atom_site_aniso_U_13
_atom_site_aniso_U_12
Zn1 0.0100(3) 0.0097(3) 0.0098(3) 0.00060(18) 0.00347(19) 0.00014(18)
Zn2 0.0115(3) 0.0101(3) 0.0106(3) 0.00103(18) 0.00315(19) -0.00007(18)
Zn3 0.0090(4) 0.0147(4) 0.0126(4) 0.0013(3) 0.0019(3) -0.0006(3)
Zn4 0.0104(4) 0.0134(4) 0.0133(4) 0.0016(3) 0.0058(3) -0.0014(3)
O1 0.0118(13) 0.0168(14) 0.0127(13) 0.0029(11) 0.0038(10) -0.0019(11)
C1 0.017(2) 0.013(2) 0.0118(19) 0.0031(15) 0.0012(16) -0.0002(15)
O2 0.0105(14) 0.0189(15) 0.0223(15) 0.0063(11) 0.0064(11) -0.0013(11)
O3 0.0128(12) 0.0091(14) 0.0158(13) 0.0015(11) 0.0073(10) 0.0012(11)
C2 0.0116(19) 0.023(2) 0.0124(19) 0.0006(17) 0.0034(16) 0.0003(16)
O4 0.0178(14) 0.0133(15) 0.0182(14) 0.0023(11) 0.0076(11) 0.0002(11)
O5 0.0151(13) 0.0092(14) 0.0119(13) -0.0003(10) 0.0023(10) -0.0010(11)
C3 0.0149(18) 0.014(2) 0.0105(18) 0.0013(15) -0.0011(14) 0.0024(15)
O6 0.0194(14) 0.0126(14) 0.0144(13) -0.0031(11) -0.0010(11) 0.0014(11)
O7 0.0104(14) 0.0155(15) 0.0112(14) 0.0013(10) 0.0003(11) 0.0007(9)
C4 0.0155(19) 0.014(2) 0.020(2) -0.0013(17) 0.0012(16) -0.0030(16)
O8 0.0174(14) 0.0174(15) 0.0216(15) 0.0006(12) -0.0034(12) 0.0012(12)
O9 0.0116(13) 0.0124(14) 0.0137(13) -0.0014(10) 0.0042(10) -0.0017(10)
C5 0.016(2) 0.017(2) 0.015(2) -0.0033(16) 0.0040(16) -0.0056(16)
O10 0.0150(14) 0.0242(16) 0.0178(15) -0.0021(12) 0.0081(12) -0.0058(11)
O11 0.0112(13) 0.0114(14) 0.0144(13) -0.0025(10) 0.0047(10) 0.0002(10)
C6 0.0133(19) 0.018(2) 0.0100(19) 0.0005(15) 0.0031(15) -0.0007(15)
O12 0.0134(14) 0.0303(18) 0.0140(15) 0.0017(12) 0.0016(11) 0.0002(11)
C1X 0.036(18) 0.26(4) 0.12(2) 0.08(3) 0.020(17) 0.02(2)
O1X 0.071(17) 0.20(3) 0.100(18) 0.05(2) 0.024(14) 0.01(2)
O2X 0.056(13) 0.20(3) 0.074(14) 0.025(16) 0.000(11) -0.007(16)

loop_
_atom_type_symbol
_atom_type_description
_atom_type_scat_dispersion_real
_atom_type_scat_dispersion_imag
_atom_type_scat_source
C C 0.0181 0.0091 'International Tables Vol C Tables 4.2.6.8 and 6.1.1.4'
H H 0.0000 0.0000 'International Tables Vol C Tables 4.2.6.8 and 6.1.1.4'
O O 0.0492 0.0322 'International Tables Vol C Tables 4.2.6.8 and 6.1.1.4'
Zn Zn -1.5491 0.6778 'International Tables Vol C Tables 4.2.6.8 and 6.1.1.4'

loop_
_geom_angle_atom_site_label_1
_geom_angle_atom_site_label_2
_geom_angle_atom_site_label_3
_geom_angle
_geom_angle_site_symmetry_1
_geom_angle_site_symmetry_3
O1 Zn1 O3 96.05(10) . .
O1 Zn1 O9 98.42(11) . .
O3 Zn1 O9 96.05(10) . .
O1 Zn1 O11 89.84(11) . .
O3 Zn1 O11 172.00(11) . .
O9 Zn1 O11 77.68(10) . .
O1 Zn1 O5 171.92(10) . .
O3 Zn1 O5 88.68(10) . .
O9 Zn1 O5 87.55(10) . .
O11 Zn1 O5 86.11(10) . .
O1 Zn1 O7 95.07(11) . .
O3 Zn1 O7 93.04(11) . .
O9 Zn1 O7 162.82(11) . .
O11 Zn1 O7 91.82(10) . .
O5 Zn1 O7 78.10(10) . .
O6 Zn2 O4 94.71(11) 2 .
O6 Zn2 O11 96.19(10) 2 2
O4 Zn2 O11 92.24(11) . 2
O6 Zn2 O7 94.26(11) 2 .
O4 Zn2 O7 90.75(11) . .
O11 Zn2 O7 168.86(10) 2 .
O6 Zn2 O5 169.75(11) 2 .
O4 Zn2 O5 92.10(11) . .
O11 Zn2 O5 91.19(10) 2 .
O7 Zn2 O5 77.97(10) . .
O6 Zn2 O9 88.29(11) 2 2
O4 Zn2 O9 169.44(11) . 2
O11 Zn2 O9 77.36(10) 2 2
O7 Zn2 O9 99.14(11) . 2
O5 Zn2 O9 86.39(10) . 2
O8 Zn3 O8 180.0 . 3_656
O8 Zn3 O12 88.59(11) . 3_656
O8 Zn3 O12 91.42(11) 3_656 3_656
O8 Zn3 O12 91.41(11) . .
O8 Zn3 O12 88.58(11) 3_656 .
O12 Zn3 O12 180.0 3_656 .
O8 Zn3 O1 91.62(11) . .
O8 Zn3 O1 88.38(11) 3_656 .
O12 Zn3 O1 84.87(10) 3_656 .
O12 Zn3 O1 95.13(10) . .
O8 Zn3 O1 88.38(11) . 3_656
O8 Zn3 O1 91.62(11) 3_656 3_656
O12 Zn3 O1 95.13(10) 3_656 3_656
O12 Zn3 O1 84.87(10) . 3_656
O1 Zn3 O1 180.0 . 3_656
O10 Zn4 O10 180.0 3_556 .
O10 Zn4 O2 91.39(12) 3_556 3_556
O10 Zn4 O2 88.61(12) . 3_556
O10 Zn4 O2 88.61(12) 3_556 .
O10 Zn4 O2 91.39(12) . .
O2 Zn4 O2 180.0 3_556 .
O10 Zn4 O3 86.52(10) 3_556 .
O10 Zn4 O3 93.48(10) . .
O2 Zn4 O3 88.08(10) 3_556 .
O2 Zn4 O3 91.92(10) . .
O10 Zn4 O3 93.48(10) 3_556 3_556
O10 Zn4 O3 86.52(10) . 3_556
O2 Zn4 O3 91.92(10) 3_556 3_556
O2 Zn4 O3 88.08(10) . 3_556
O3 Zn4 O3 180.0 . 3_556
C1 O1 Zn1 124.3(3) . .
C1 O1 Zn3 119.9(2) . .
Zn1 O1 Zn3 115.74(12) . .
O2 C1 O1 126.2(4) . .
O2 C1 H1 118(3) . .
O1 C1 H1 116(3) . .
C1 O2 Zn4 139.6(3) . .
C2 O3 Zn1 128.9(2) . .
C2 O3 Zn4 118.9(2) . .
Zn1 O3 Zn4 112.16(12) . .
O4 C2 O3 126.8(4) . .
O4 C2 H2 119(3) . .
O3 C2 H2 114(3) . .
C2 O4 Zn2 130.2(3) . .
C3 O5 Zn1 132.5(3) . .
C3 O5 Zn2 127.8(2) . .
Zn1 O5 Zn2 97.22(11) . .
O6 C3 O5 126.6(4) . .
O6 C3 H3 121(3) . .
O5 C3 H3 113(3) . .
C3 O6 Zn2 126.8(3) . 2_545
C4 O7 Zn2 125.8(3) . .
C4 O7 Zn1 132.5(3) . .
Zn2 O7 Zn1 97.57(12) . .
O8 C4 O7 126.4(4) . .
O8 C4 H4 118(3) . .
O7 C4 H4 115(3) . .
C4 O8 Zn3 132.0(3) . .
C5 O9 Zn1 133.4(3) . .
C5 O9 Zn2 126.2(3) . 2_545
Zn1 O9 Zn2 97.82(10) . 2_545
O10 C5 O9 127.2(4) . .
O10 C5 H5 114(3) . .
O9 C5 H5 119(3) . .
C5 O10 Zn4 131.3(3) . .
C6 O11 Zn2 127.6(2) . 2_545
C6 O11 Zn1 131.6(3) . .
Zn2 O11 Zn1 99.92(11) 2_545 .
O12 C6 O11 125.9(4) . .
O12 C6 H6 116(3) . .
O11 C6 H6 118(3) . .
C6 O12 Zn3 132.9(3) . .
O1X C1X O2X 163(6) . .

loop_
_geom_bond_atom_site_label_1
_geom_bond_atom_site_label_2
_geom_bond_distance
_geom_bond_site_symmetry_2
Zn1 O1 2.034(3) .
Zn1 O3 2.063(3) .
Zn1 O9 2.102(3) .
Zn1 O11 2.108(3) .
Zn1 O5 2.108(3) .
Zn1 O7 2.126(3) .
Zn2 O6 2.033(3) 2
Zn2 O4 2.036(3) .
Zn2 O11 2.076(3) 2
Zn2 O7 2.105(3) .
Zn2 O5 2.134(3) .
Zn2 O9 2.147(3) 2
Zn3 O8 2.066(3) .
Zn3 O8 2.066(3) 3_656
Zn3 O12 2.090(3) 3_656
Zn3 O12 2.090(3) .
Zn3 O1 2.124(3) .
Zn3 O1 2.124(3) 3_656
Zn4 O10 2.074(3) 3_556
Zn4 O10 2.074(3) .
Zn4 O2 2.080(3) 3_556
Zn4 O2 2.080(3) .
Zn4 O3 2.116(3) .
Zn4 O3 2.116(3) 3_556
O1 C1 1.286(5) .
C1 O2 1.224(5) .
C1 H1 0.89(5) .
O3 C2 1.273(5) .
C2 O4 1.241(5) .
C2 H2 1.00(5) .
O5 C3 1.269(5) .
C3 O6 1.238(5) .
C3 H3 0.97(5) .
O6 Zn2 2.033(3) 2_545
O7 C4 1.271(5) .
C4 O8 1.238(5) .
C4 H4 1.03(6) .
O9 C5 1.267(5) .
O9 Zn2 2.147(3) 2_545
C5 O10 1.236(5) .
C5 H5 0.92(5) .
O11 C6 1.266(5) .
O11 Zn2 2.076(3) 2_545
C6 O12 1.239(5) .
C6 H6 0.96(6) .
C1X O1X 1.161(7) .
C1X O2X 1.161(7) .

loop_
_geom_hbond_atom_site_label_D
_geom_hbond_atom_site_label_H
_geom_hbond_atom_site_label_A
_geom_hbond_distance_DH
_geom_hbond_distance_HA
_geom_hbond_distance_DA
_geom_hbond_angle_DHA
_geom_hbond_site_symmetry_A
C3 H3 O8 0.97(5) 2.62(5) 3.395(5) 137(3) 4_565
C4 H4 O6 1.03(6) 2.51(6) 3.162(5) 121(4) 2
C6 H6 O4 0.96(6) 2.67(5) 3.181(5) 114(4) 2_545

loop_
_geom_torsion_atom_site_label_1
_geom_torsion_atom_site_label_2
_geom_torsion_atom_site_label_3
_geom_torsion_atom_site_label_4
_geom_torsion
_geom_torsion_site_symmetry_1
_geom_torsion_site_symmetry_4
Zn1 O1 C1 O2 -11.3(6) . .
Zn3 O1 C1 O2 168.1(3) . .
O1 C1 O2 Zn4 -21.9(7) . .
Zn1 O3 C2 O4 7.7(6) . .
Zn4 O3 C2 O4 -170.5(3) . .
O3 C2 O4 Zn2 1.2(6) . .
Zn1 O5 C3 O6 -6.2(6) . .
Zn2 O5 C3 O6 152.1(3) . .
O5 C3 O6 Zn2 -6.5(6) . 2_545
Zn2 O7 C4 O8 176.3(3) . .
Zn1 O7 C4 O8 24.6(6) . .
O7 C4 O8 Zn3 6.4(7) . .
Zn1 O9 C5 O10 -14.2(7) . .
Zn2 O9 C5 O10 -171.9(3) 2_545 .
O9 C5 O10 Zn4 -8.2(7) . .
Zn2 O11 C6 O12 -151.9(3) 2_545 .
Zn1 O11 C6 O12 15.1(6) . .
O11 C6 O12 Zn3 19.8(6) . .
